data_1577135
loop_
_publ_author_name
'Goodall, Joe'
'Sajjad, M. Arif'
'Furfari, Samantha Kathleen'
'Hatcher, Theo S.'
'Weller, Andrew S.'
'Macgregor, Stuart Alan'
'Lynam, Jason Martin'
'Warren, Mark R.'
'Page, Samuel J.'
'Tizzard, Graham J.'
'Altus, Kris Mark'

_publ_section_title
;
 The Characterisation and Reactivity of a Rh III \h1 -\s-Alkane Complex
 and the Role of a Structurally Responsive Phosphine Ligand in Solid-State
 Molecular Organometallic Chemistry
;
_journal_name_full 'Chemical Science'
_journal_paper_doi 10.1039/D6SC02133F
_journal_year 2026
_chemical_formula_moiety 'C27 H55 P2 Rh, C32 H12 B F24'
_chemical_formula_sum 'C59 H68 B F24 P2 Rh'
_chemical_formula_weight 1408.79
_space_group_crystal_system monoclinic
_space_group_IT_number 14
_space_group_name_Hall '-P 2yn'
_space_group_name_H-M_alt 'P 1 21/n 1'
_atom_sites_solution_hydrogens geom
_audit_creation_date 2025-07-11
_audit_creation_method
;
Olex2 1.5
(compiled 2025.04.05 svn.rf049d14d for OlexSys, GUI svn.r7205)
;
_audit_update_record
;
2025-07-14 deposited with the CCDC.	2026-04-24 downloaded from the CCDC.
;
_cell_angle_alpha 90
_cell_angle_beta 112.901(2)
_cell_angle_gamma 90
_cell_formula_units_Z 4
_cell_length_a 22.0393(3)
_cell_length_b 12.96270(10)
_cell_length_c 23.7552(3)
_cell_measurement_reflns_used 19713
_cell_measurement_temperature 110.00(10)
_cell_measurement_theta_max 71.1920
_cell_measurement_theta_min 3.9510
_cell_volume 6251.67(16)
_computing_cell_refinement 'CrysAlisPro 1.171.41.113a (Rigaku OD, 2021)'
_computing_data_collection 'CrysAlisPro 1.171.41.113a (Rigaku OD, 2021)'
_computing_data_reduction 'CrysAlisPro 1.171.41.113a (Rigaku OD, 2021)'
_computing_molecular_graphics 'Olex2 1.5 (Dolomanov et al., 2009)'
_computing_publication_material 'Olex2 1.5 (Dolomanov et al., 2009)'
_computing_structure_refinement 'SHELXL 2019/3 (Sheldrick, 2015)'
_computing_structure_solution 'SHELXT 2018/2 (Sheldrick, 2018)'
_diffrn_ambient_temperature 110.15
_diffrn_detector_area_resol_mean 16.1450
_diffrn_detector_type Eos
_diffrn_measured_fraction_theta_full 1.000
_diffrn_measured_fraction_theta_max 0.991
_diffrn_measurement_details
;
List of Runs (angles in degrees, time in seconds):

  # Type    Start    End  Width  t~exp~   \w     \q     \k     \f   Frames
#--------------------------------------------------------------------------
  1  \w    -21.00  16.00   1.00    4.47    --    0.00 -77.00  60.00   37
  2  \w    -65.00  27.00   1.00    4.47    --    0.00   0.00 -90.00   92
  3  \w     -2.00  26.00   1.00    4.47    --    0.00 -77.00-150.00   28
  4  \w     28.00  64.00   1.00    4.47    --    0.00   0.00 -90.00   36
  5  \w    -18.00  73.00   1.00   17.89    --   54.50 -37.00 -30.00   91
  6  \w     90.00 117.00   1.00   17.89    --   54.50  57.00 -90.00   27
  7  \w     12.00  86.00   1.00   17.89    --   54.50 -99.00-180.00   74
  8  \w     -4.00  76.00   1.00   17.89    --   54.50 -57.00-120.00   80
  9  \w     33.00 120.00   1.00   17.89    --   54.50  57.00 120.00   87
 10  \w     44.00 106.00   1.00   17.89    --   54.50-125.00  60.00   62
 11  \w     20.00  99.00   1.00   17.89    --   54.50 -19.00 120.00   79
 12  \w    -18.00  10.00   1.00   17.89    --   54.50 -19.00 120.00   28
 13  \w    103.00 137.00   1.00   17.89    --  109.00  77.00  90.00   34
 14  \w    153.00 178.00   1.00   17.89    --  109.00  37.00 150.00   25
 15  \w     75.00 109.00   1.00   17.89    --  109.00-111.00-180.00   34
 16  \w     39.00 135.00   1.00   17.89    --  109.00 -37.00 -30.00   96
 17  \w     39.00 133.00   1.00   17.89    --  109.00 -37.00-180.00   94
 18  \w     40.00  82.00   1.00   17.89    --  109.00 -50.00 150.00   42
 19  \w     38.00 171.00   1.00   17.89    --  109.00   0.00 -90.00  133
 20  \w     79.00 106.00   1.00   17.89    --  109.00-111.00 120.00   27
 21  \w     37.00 109.00   1.00   17.89    --  109.00-111.00-120.00   72
 22  \w     38.00 109.00   1.00   17.89    --  109.00-111.00  30.00   71
 23  \w     79.00 106.00   1.00   17.89    --  109.00-111.00 -30.00   27
 24  \w     64.00 139.00   1.00   17.89    --  109.00 -77.00-150.00   75
 25  \w    139.00 173.00   1.00   17.89    --  109.00  63.00 120.00   34
 26  \w     85.00 123.00   1.00   17.89    --  109.00  37.00 150.00   38
 27  \w    103.00 171.00   1.00   17.89    --  109.00  77.00 -60.00   68
 28  \w     56.00 127.00   1.00   17.89    --  109.00 -63.00  60.00   71
 29  \w     47.00  96.00   1.00   17.89    --  109.00 -77.00  30.00   49
;
_diffrn_measurement_device 'four-circle diffractometer'
_diffrn_measurement_device_type 'SuperNova, Dual, Cu at home/near, Eos'
_diffrn_measurement_method '\w scans'
_diffrn_radiation_type CuK\a
_diffrn_radiation_wavelength 1.54184
_diffrn_reflns_av_R_equivalents 0.0373
_diffrn_reflns_av_unetI/netI 0.0352
_diffrn_reflns_Laue_measured_fraction_full 1.000
_diffrn_reflns_Laue_measured_fraction_max 0.991
_diffrn_reflns_limit_h_max 27
_diffrn_reflns_limit_h_min -25
_diffrn_reflns_limit_k_max 11
_diffrn_reflns_limit_k_min -15
_diffrn_reflns_limit_l_max 28
_diffrn_reflns_limit_l_min -28
_diffrn_reflns_number 45037
_diffrn_reflns_point_group_measured_fraction_full 1.000
_diffrn_reflns_point_group_measured_fraction_max 0.991
_diffrn_reflns_theta_full 67.684
_diffrn_reflns_theta_max 71.458
_diffrn_reflns_theta_min 3.499
_exptl_absorpt_coefficient_mu 3.673
_exptl_absorpt_correction_T_max 1.00000
_exptl_absorpt_correction_T_min 0.77161
_exptl_absorpt_correction_type multi-scan
_exptl_absorpt_process_details
;
CrysAlisPro 1.171.41.113a (Rigaku Oxford Diffraction, 2021)
Empirical absorption correction using spherical harmonics,
implemented in SCALE3 ABSPACK scaling algorithm.
;
_exptl_crystal_colour 'clear light orange'
_exptl_crystal_colour_lustre clear
_exptl_crystal_colour_modifier light
_exptl_crystal_colour_primary orange
_exptl_crystal_density_diffrn 1.497
_exptl_crystal_description block
_exptl_crystal_F_000 2872
_exptl_crystal_size_max 0.219
_exptl_crystal_size_mid 0.12
_exptl_crystal_size_min 0.093
_refine_diff_density_max 2.186
_refine_diff_density_min -1.711
_refine_diff_density_rms 0.082
_refine_ls_extinction_method none
_refine_ls_goodness_of_fit_ref 1.053
_refine_ls_hydrogen_treatment mixed
_refine_ls_matrix_type full
_refine_ls_number_parameters 990
_refine_ls_number_reflns 12063
_refine_ls_number_restraints 241
_refine_ls_restrained_S_all 1.272
_refine_ls_R_factor_all 0.0752
_refine_ls_R_factor_gt 0.0560
_refine_ls_shift/su_max 0.004
_refine_ls_shift/su_mean 0.000
_refine_ls_structure_factor_coef Fsqd
_refine_ls_weighting_details 'w=1/[\s^2^(Fo^2^)+(0.0798P)^2^+9.2849P] where P=(Fo^2^+2Fc^2^)/3'
_refine_ls_weighting_scheme calc
_refine_ls_wR_factor_gt 0.1451
_refine_ls_wR_factor_ref 0.1569
_reflns_Friedel_coverage 0.000
_reflns_number_gt 9328
_reflns_number_total 12063
_reflns_threshold_expression 'I > 2\s(I)'
_cod_data_source_file d6sc02133f2.cif
_cod_data_source_block 2[barf4]
_cod_original_cell_volume 6251.66(15)
_cod_database_code 1577135
_shelx_shelxl_version_number 2019/3
_shelx_space_group_comment
;
The symmetry employed for this shelxl refinement is uniquely defined
by the following loop, which should always be used as a source of
symmetry information in preference to the above space-group names.
They are only intended as comments.
;
_shelx_estimated_absorpt_t_max 0.726
_shelx_estimated_absorpt_t_min 0.500
_olex2_refinement_description
;
1. Fixed Uiso
 At 1.2 times of:
  All C(H) groups, All C(H,H) groups, All C(H,H,H,H) groups
 At 1.5 times of:
  All C(H,H,H) groups
2. Restrained distances
 C2-C1
 1.7 with sigma of 0.02
 C4-C2
 2.6 with sigma of 0.02
 C1-C5
 1.7 with sigma of 0.02
 C2-C6 = C6-C4
 1 with sigma of 0.02
 C4-C6
 1.7 with sigma of 0.02
 C3-C1
 2.7 with sigma of 0.02
 C3-C5 = C5-C1
 1 with sigma of 0.02
 C1-C2
 1.55 with sigma of 0.01
 C2-C6
 1.55 with sigma of 0.01
 C6-C4
 1.55 with sigma of 0.01
 C4-C3
 1.55 with sigma of 0.01
 C3-C5
 1.55 with sigma of 0.01
 C5-C7
 1.55 with sigma of 0.01
 C7-C6
 1.55 with sigma of 0.01
 C2-C4
 4 with sigma of 0.04
 C3-C1
 2 with sigma of 0.04
 F2A-F1A \\sim F2A-F3A \\sim F1A-F3A \\sim F1-F2 \\sim F1-F3 \\sim F2-F3
 with sigma of 0.04
 F13-C50 \\sim F13A-C50
 with sigma of 0.02
 C35-F4 \\sim C35-F5 \\sim C35-F6
 with sigma of 0.02
 F14-C50 \\sim F14A-C50
 with sigma of 0.02
 F15-C50 \\sim F15A-C50
 with sigma of 0.02
 C50-F13 \\sim C50-F14 \\sim C50-F15 \\sim C50-F13A \\sim C50-F15A \\sim
C50-F14A
 with sigma of 0.02
 C8-C10 \\sim C8-C9 \\sim C8-C11 \\sim C8-C11A \\sim C8-C10A \\sim C8-C9A
 with sigma of 0.02
 C12-C14 \\sim C12-C15 \\sim C12-C13 \\sim C12-C14A \\sim C12-C15A \\sim
C12-C13A
 with sigma of 0.02
 C14-C15 \\sim C14-C13 \\sim C15-C13 \\sim C14A-C15A \\sim C14A-C13A \\sim
C15A-C13A
 with sigma of 0.04
 C10-C9 \\sim C10-C11 \\sim C9-C11 \\sim C11A-C10A \\sim C11A-C9A \\sim C10A-C9A
 with sigma of 0.04
 F10-C43 \\sim F10A-C43
 with sigma of 0.02
 F11-C43 \\sim F11A-C43
 with sigma of 0.02
 F12-C43 \\sim F12A-C43
 with sigma of 0.02
 F13-F14 \\sim F13-F15 \\sim F14-F15 \\sim F13A-F15A \\sim F13A-F14A \\sim
F15A-F14A
 with sigma of 0.04
 F19-C58 \\sim F19A-C58A
 with sigma of 0.02
 F20-C58 \\sim F20-C58A
 with sigma of 0.02
 F21-C58 \\sim F21A-C58A
 with sigma of 0.02
 C54-C58 \\sim C54-C58A
 with sigma of 0.02
 F19-F20 \\sim F19A-F20
 with sigma of 0.04
 F19-F21 \\sim F19A-F21A
 with sigma of 0.04
 F19-C54 \\sim F19A-C54
 with sigma of 0.04
 F20-F21 \\sim F20-F21A
 with sigma of 0.04
 F21-C54 \\sim F21A-C54
 with sigma of 0.04
 F20-C58A \\sim F20-C58
 with sigma of 0.02
 C58-C54 \\sim C58A-C54
 with sigma of 0.02
 F21A-C58A \\sim F21-C58 \\sim F19A-C58A \\sim F19-C58
 with sigma of 0.02
 F4-F5 \\sim F4-F6 \\sim F5-F6
 with sigma of 0.04
3. Uiso/Uaniso restraints and constraints
C18 \\sim C18A: within 2A with sigma of 0.01 and sigma for terminal atoms of
0.02 within 2A
F13 \\sim F14 \\sim F15 \\sim F13A \\sim F15A \\sim F14A: within 2A with sigma
of 0.04 and sigma for terminal atoms of 0.08 within 2A
F1 \\sim F1A \\sim F2 \\sim F2A \\sim F3 \\sim F3A: within 2A with sigma of
0.04 and sigma for terminal atoms of 0.08 within 2A
F19 \\sim F19A \\sim F21 \\sim F21A: within 2A with sigma of 0.04 and sigma for
terminal atoms of 0.08 within 2A
4. Rigid body (RIGU) restrains
 F3A, F2A, F1A
 with sigma for 1-2 distances of 0.004 and sigma for 1-3 distances of 0.004
5. Others
 Sof(H19C)=Sof(H19D)=Sof(H17C)=Sof(H17D)=1-FVAR(1)
 Sof(H19A)=Sof(H19B)=Sof(H17A)=Sof(H17B)=FVAR(1)
 Sof(C13A)=Sof(H13D)=Sof(H13E)=Sof(H13F)=Sof(C14A)=Sof(H14D)=Sof(H14E)=
 Sof(H14F)=Sof(C15A)=Sof(H15D)=Sof(H15E)=Sof(H15F)=1-FVAR(2)
 Sof(C13)=Sof(H13A)=Sof(H13B)=Sof(H13C)=Sof(C14)=Sof(H14A)=Sof(H14B)=Sof(H14C)=
 Sof(C15)=Sof(H15A)=Sof(H15B)=Sof(H15C)=FVAR(2)
 Sof(C9A)=Sof(H9AA)=Sof(H9AB)=Sof(H9AC)=Sof(C10A)=Sof(H10D)=Sof(H10E)=
 Sof(H10F)=Sof(C11A)=Sof(H11D)=Sof(H11E)=Sof(H11F)=1-FVAR(3)
 Sof(C9)=Sof(H9A)=Sof(H9B)=Sof(H9C)=Sof(C10)=Sof(H10A)=Sof(H10B)=Sof(H10C)=
 Sof(C11)=Sof(H11A)=Sof(H11B)=Sof(H11C)=FVAR(3)
 Sof(F1)=Sof(F2)=Sof(F3)=1-FVAR(4)
 Sof(F1A)=Sof(F2A)=Sof(F3A)=FVAR(4)
 Sof(C18)=Sof(H18)=1-FVAR(5)
 Sof(C18A)=Sof(H18A)=FVAR(5)
 Sof(F13A)=Sof(F15A)=Sof(F14A)=1-FVAR(6)
 Sof(F13)=Sof(F14)=Sof(F15)=FVAR(6)
 Sof(F11A)=Sof(F10A)=Sof(F12A)=1-FVAR(7)
 Sof(F10)=Sof(F11)=Sof(F12)=FVAR(7)
 Sof(F19A)=Sof(C58A)=Sof(F21A)=1-FVAR(8)
 Sof(F19)=Sof(F21)=Sof(C58)=FVAR(8)
6.a Ternary CH refined with riding coordinates:
 C5(H5), C6(H6), C18(H18), C18A(H18A)
6.b Secondary CH2 refined with riding coordinates:
 C1(H1A,H1B), C2(H2A,H2B), C7(H7A,H7B), C3(H3A,H3B), C4(H4A,H4B), C19(H19C,
 H19D), C19(H19A,H19B), C17(H17C,H17D), C17(H17A,H17B), C16(H16A,H16B)
6.c Aromatic/amide H refined with riding coordinates:
 C29(H29), C31(H31), C33(H33), C37(H37), C39(H39), C41(H41), C45(H45),
 C47(H47), C49(H49), C53(H53), C55(H55), C57(H57)
6.d Idealised Me refined as rotating group:
 C25(H25A,H25B,H25C), C60(H60A,H60B,H60C), C26(H26A,H26B,H26C), C21(H21A,H21B,
 H21C), C22(H22A,H22B,H22C), C23(H23A,H23B,H23C), C13(H13A,H13B,H13C),
 C13A(H13D,H13E,H13F), C14(H14A,H14B,H14C), C14A(H14D,H14E,H14F), C15(H15A,H15B,
 H15C), C15A(H15D,H15E,H15F), C9(H9A,H9B,H9C), C9A(H9AA,H9AB,H9AC), C10(H10A,
 H10B,H10C), C10A(H10D,H10E,H10F), C11(H11A,H11B,H11C), C11A(H11D,H11E,H11F)
;
_olex2_submission_special_instructions 'No special instructions were received'
_oxdiff_exptl_absorpt_empirical_details
;
Empirical correction (ABSPACK) includes:
- Absorption correction using spherical harmonics
- Frame scaling
;

loop_
_space_group_symop_operation_xyz
'x, y, z'
'-x+1/2, y+1/2, -z+1/2'
'-x, -y, -z'
'x-1/2, -y-1/2, z-1/2'

loop_
_atom_site_label
_atom_site_type_symbol
_atom_site_fract_x
_atom_site_fract_y
_atom_site_fract_z
_atom_site_U_iso_or_equiv
_atom_site_adp_type
_atom_site_occupancy
_atom_site_site_symmetry_order
_atom_site_calc_flag
_atom_site_refinement_flags_posn
_atom_site_refinement_flags_adp
_atom_site_refinement_flags_occupancy
_atom_site_disorder_assembly
_atom_site_disorder_group
Rh1 Rh 0.52343(2) 0.71955(2) 0.78141(2) 0.04023(11) Uani 1 1 d . . . . .
P1 P 0.50240(5) 0.78007(8) 0.86289(4) 0.0337(2) Uani 1 1 d . . . . .
P2 P 0.56356(7) 0.60173(9) 0.73034(5) 0.0520(3) Uani 1 1 d . . . . .
C5 C 0.4597(3) 0.8842(4) 0.6876(3) 0.084(2) Uani 1 1 d D . . . .
H5 H 0.485456 0.847721 0.726726 0.101 Uiso 1 1 calc R U . . .
C1 C 0.4391(4) 0.9890(5) 0.6919(3) 0.095(2) Uani 1 1 d D . . . .
H1A H 0.474654 1.027919 0.723841 0.115 Uiso 1 1 calc R U . . .
H1B H 0.399354 0.989816 0.701677 0.115 Uiso 1 1 calc R U . . .
C2 C 0.4244(4) 1.0350(5) 0.6289(3) 0.129(4) Uani 1 1 d D . . . .
H2A H 0.377924 1.057782 0.609774 0.154 Uiso 1 1 calc R U . . .
H2B H 0.453409 1.094691 0.631687 0.154 Uiso 1 1 calc R U . . .
C6 C 0.4371(4) 0.9519(5) 0.5940(3) 0.123(4) Uani 1 1 d D . . . .
H6 H 0.445873 0.972365 0.557290 0.148 Uiso 1 1 calc R U . . .
C7 C 0.4880(4) 0.8861(6) 0.6403(3) 0.096(3) Uani 1 1 d D . . . .
H7A H 0.490318 0.816291 0.624269 0.115 Uiso 1 1 calc R U . . .
H7B H 0.532175 0.918457 0.655424 0.115 Uiso 1 1 calc R U . . .
C3 C 0.3920(5) 0.8357(9) 0.6456(4) 0.184(6) Uani 1 1 d D . . . .
H3A H 0.395273 0.759583 0.645362 0.220 Uiso 1 1 calc R U . . .
H3B H 0.357242 0.854910 0.660337 0.220 Uiso 1 1 calc R U . . .
C4 C 0.3764(4) 0.8786(7) 0.5825(3) 0.125(4) Uani 1 1 d D . . . .
H4A H 0.334446 0.917467 0.567503 0.149 Uiso 1 1 calc R U . . .
H4B H 0.374111 0.823236 0.553038 0.149 Uiso 1 1 calc R U . . .
C24 C 0.6375(3) 0.6276(5) 0.7124(2) 0.0726(18) Uani 1 1 d . . . . .
C25 C 0.6807(4) 0.6995(6) 0.7616(4) 0.100(2) Uani 1 1 d . . . . .
H25A H 0.656703 0.763557 0.760673 0.150 Uiso 1 1 calc R U . . .
H25B H 0.720643 0.715193 0.754503 0.150 Uiso 1 1 calc R U . . .
H25C H 0.692820 0.666454 0.801604 0.150 Uiso 1 1 calc R U . . .
C60 C 0.6761(4) 0.5284(7) 0.7136(4) 0.126(3) Uani 1 1 d . . . . .
H60A H 0.687825 0.494282 0.753227 0.189 Uiso 1 1 calc R U . . .
H60B H 0.716298 0.545703 0.707302 0.189 Uiso 1 1 calc R U . . .
H60C H 0.648790 0.482062 0.680988 0.189 Uiso 1 1 calc R U . . .
C26 C 0.6185(4) 0.6803(10) 0.6503(4) 0.164(5) Uani 1 1 d . . . . .
H26A H 0.592945 0.632366 0.617871 0.246 Uiso 1 1 calc R U . . .
H26B H 0.658510 0.700683 0.644516 0.246 Uiso 1 1 calc R U . . .
H26C H 0.591956 0.741667 0.648825 0.246 Uiso 1 1 calc R U . . .
C20 C 0.4983(3) 0.5179(4) 0.6730(2) 0.0724(18) Uani 1 1 d . . . . .
C21 C 0.4432(4) 0.5047(7) 0.6956(3) 0.118(3) Uani 1 1 d . . . . .
H21A H 0.459672 0.466655 0.734303 0.177 Uiso 1 1 calc R U . . .
H21B H 0.406929 0.466126 0.665197 0.177 Uiso 1 1 calc R U . . .
H21C H 0.427346 0.572615 0.701848 0.177 Uiso 1 1 calc R U . . .
C22 C 0.5209(5) 0.4089(6) 0.6681(4) 0.136(4) Uani 1 1 d . . . . .
H22A H 0.553816 0.410684 0.649858 0.204 Uiso 1 1 calc R U . . .
H22B H 0.483075 0.367486 0.642418 0.204 Uiso 1 1 calc R U . . .
H22C H 0.540399 0.378180 0.708986 0.204 Uiso 1 1 calc R U . . .
C23 C 0.4696(5) 0.5695(7) 0.6111(3) 0.123(3) Uani 1 1 d . . . . .
H23A H 0.454650 0.639085 0.615513 0.184 Uiso 1 1 calc R U . . .
H23B H 0.432121 0.528955 0.583794 0.184 Uiso 1 1 calc R U . . .
H23C H 0.503254 0.573732 0.593802 0.184 Uiso 1 1 calc R U . . .
C19 C 0.5938(3) 0.5281(4) 0.8022(2) 0.0677(16) Uani 1 1 d . . . . .
H19C H 0.584865 0.453269 0.795516 0.081 Uiso 0.74(6) 1 calc R U P A 2
H19D H 0.641281 0.539647 0.826514 0.081 Uiso 0.74(6) 1 calc R U P A 2
H19A H 0.564482 0.469773 0.801460 0.081 Uiso 0.26(6) 1 calc R U P A 1
H19B H 0.639403 0.502867 0.813264 0.081 Uiso 0.26(6) 1 calc R U P A 1
C18 C 0.5894(8) 0.6274(11) 0.8490(5) 0.067(4) Uani 0.409(13) 1 d . U P B 1
H18 H 0.632964 0.663404 0.864610 0.080 Uiso 0.409(13) 1 calc R U P B 1
C18A C 0.5472(5) 0.5833(6) 0.8324(4) 0.051(2) Uani 0.591(13) 1 d . U P B 2
H18A H 0.506226 0.541402 0.822409 0.061 Uiso 0.591(13) 1 calc R U P B 2
C17 C 0.5761(3) 0.6011(5) 0.8977(3) 0.0731(16) Uani 1 1 d . . . . .
H17C H 0.577668 0.534973 0.919048 0.088 Uiso 0.74(6) 1 calc R U P A 2
H17D H 0.621966 0.625381 0.909247 0.088 Uiso 0.74(6) 1 calc R U P A 2
H17A H 0.618322 0.586424 0.932174 0.088 Uiso 0.26(6) 1 calc R U P A 1
H17B H 0.550412 0.536194 0.887954 0.088 Uiso 0.26(6) 1 calc R U P A 1
C16 C 0.5405(4) 0.6755(5) 0.9179(3) 0.0811(19) Uani 1 1 d . . . . .
H16A H 0.571118 0.706434 0.956666 0.097 Uiso 1 1 calc R U . . .
H16B H 0.505582 0.639234 0.926546 0.097 Uiso 1 1 calc R U . . .
C12 C 0.5450(2) 0.8997(4) 0.90121(19) 0.0479(11) Uani 1 1 d D . . . .
C13 C 0.5390(7) 0.9803(7) 0.8558(4) 0.057(4) Uani 0.511(14) 1 d D . P C 1
H13A H 0.554324 0.953217 0.825079 0.086 Uiso 0.511(14) 1 calc R U P C 1
H13B H 0.565933 1.039921 0.876190 0.086 Uiso 0.511(14) 1 calc R U P C 1
H13C H 0.492842 1.001451 0.835816 0.086 Uiso 0.511(14) 1 calc R U P C 1
C13A C 0.4991(6) 0.9963(8) 0.8676(7) 0.076(4) Uani 0.489(14) 1 d D . P C 2
H13D H 0.482299 0.986584 0.823232 0.05(3) Uiso 0.489(14) 1 calc R . P C 2
H13E H 0.525016 1.060024 0.878649 0.07(3) Uiso 0.489(14) 1 calc R . P C 2
H13F H 0.461995 1.001159 0.880509 0.08(4) Uiso 0.489(14) 1 calc R . P C 2
C14 C 0.5288(8) 0.9329(12) 0.9544(6) 0.052(4) Uani 0.511(14) 1 d D . P C 1
H14A H 0.482754 0.955220 0.939515 0.078 Uiso 0.511(14) 1 calc R U P C 1
H14B H 0.557593 0.990205 0.975647 0.078 Uiso 0.511(14) 1 calc R U P C 1
H14C H 0.535576 0.874858 0.982616 0.078 Uiso 0.511(14) 1 calc R U P C 1
C14A C 0.5563(10) 0.9132(17) 0.9680(5) 0.078(6) Uani 0.489(14) 1 d D . P C 2
H14D H 0.514034 0.909185 0.972526 0.06(4) Uiso 0.489(14) 1 calc R . P C 2
H14E H 0.576589 0.980538 0.982297 0.07(3) Uiso 0.489(14) 1 calc R . P C 2
H14F H 0.585542 0.858485 0.992166 0.06(3) Uiso 0.489(14) 1 calc R . P C 2
C15 C 0.6196(4) 0.8619(8) 0.9291(5) 0.052(3) Uani 0.511(14) 1 d D . P C 1
H15A H 0.625238 0.809992 0.960749 0.078 Uiso 0.511(14) 1 calc R U P C 1
H15B H 0.648506 0.920837 0.947140 0.078 Uiso 0.511(14) 1 calc R U P C 1
H15C H 0.630910 0.831719 0.896658 0.078 Uiso 0.511(14) 1 calc R U P C 1
C15A C 0.6076(5) 0.9182(11) 0.8913(6) 0.067(4) Uani 0.489(14) 1 d D . P C 2
H15D H 0.638225 0.860949 0.908868 0.03(2) Uiso 0.489(14) 1 calc R . P C 2
H15E H 0.627883 0.982825 0.911247 0.09(4) Uiso 0.489(14) 1 calc R . P C 2
H15F H 0.597539 0.922887 0.847414 0.06(3) Uiso 0.489(14) 1 calc R . P C 2
C8 C 0.4131(2) 0.7762(4) 0.8501(2) 0.0524(12) Uani 1 1 d D . . . .
C9 C 0.3827(7) 0.8819(11) 0.8172(7) 0.054(4) Uani 0.46(3) 1 d D . P D 1
H9A H 0.398982 0.938919 0.846282 0.082 Uiso 0.46(3) 1 calc R U P D 1
H9B H 0.334551 0.878856 0.802235 0.082 Uiso 0.46(3) 1 calc R U P D 1
H9C H 0.395803 0.893018 0.782655 0.082 Uiso 0.46(3) 1 calc R U P D 1
C9A C 0.3697(7) 0.8412(19) 0.7985(8) 0.098(8) Uani 0.54(3) 1 d D . P D 2
H9AA H 0.380483 0.914143 0.808177 0.147 Uiso 0.54(3) 1 calc R U P D 2
H9AB H 0.323602 0.829051 0.792020 0.147 Uiso 0.54(3) 1 calc R U P D 2
H9AC H 0.376537 0.823204 0.761315 0.147 Uiso 0.54(3) 1 calc R U P D 2
C10 C 0.3940(13) 0.7704(16) 0.9053(7) 0.042(4) Uani 0.46(3) 1 d D . P D 1
H10A H 0.413326 0.708380 0.929159 0.064 Uiso 0.46(3) 1 calc R U P D 1
H10B H 0.345938 0.767454 0.891327 0.064 Uiso 0.46(3) 1 calc R U P D 1
H10C H 0.410505 0.831650 0.930957 0.064 Uiso 0.46(3) 1 calc R U P D 1
C10A C 0.4052(14) 0.798(2) 0.9105(8) 0.087(8) Uani 0.54(3) 1 d D . P D 2
H10D H 0.433466 0.751554 0.942305 0.130 Uiso 0.54(3) 1 calc R U P D 2
H10E H 0.359127 0.787720 0.904861 0.130 Uiso 0.54(3) 1 calc R U P D 2
H10F H 0.417834 0.869904 0.922906 0.130 Uiso 0.54(3) 1 calc R U P D 2
C11 C 0.3780(6) 0.6944(11) 0.8029(5) 0.045(4) Uani 0.46(3) 1 d D . P D 1
H11A H 0.386357 0.706330 0.765850 0.067 Uiso 0.46(3) 1 calc R U P D 1
H11B H 0.330539 0.698067 0.793052 0.067 Uiso 0.46(3) 1 calc R U P D 1
H11C H 0.394433 0.626029 0.819468 0.067 Uiso 0.46(3) 1 calc R U P D 1
C11A C 0.3997(9) 0.6562(10) 0.8387(15) 0.113(9) Uani 0.54(3) 1 d D . P D 2
H11D H 0.411913 0.634121 0.805039 0.170 Uiso 0.54(3) 1 calc R U P D 2
H11E H 0.352863 0.642133 0.828132 0.170 Uiso 0.54(3) 1 calc R U P D 2
H11F H 0.426064 0.618127 0.875843 0.170 Uiso 0.54(3) 1 calc R U P D 2
F1 F 0.2504(5) 0.5340(4) 0.6695(3) 0.082(3) Uani 0.681(14) 1 d D U P E 1
F1A F 0.2768(7) 0.599(3) 0.6669(7) 0.136(12) Uani 0.319(14) 1 d D U P E 2
F2 F 0.1717(3) 0.6144(12) 0.6034(3) 0.111(5) Uani 0.681(14) 1 d D U P E 1
F2A F 0.1810(11) 0.5419(12) 0.6240(9) 0.092(7) Uani 0.319(14) 1 d D U P E 2
F3 F 0.2651(5) 0.6813(5) 0.6415(4) 0.082(3) Uani 0.681(14) 1 d D U P E 1
F3A F 0.2051(15) 0.6845(11) 0.6024(10) 0.117(9) Uani 0.319(14) 1 d D U P E 2
F4 F 0.36473(17) 0.6000(3) 0.44582(18) 0.0936(12) Uani 1 1 d D . . . .
F5 F 0.26729(16) 0.6172(3) 0.38817(13) 0.0778(10) Uani 1 1 d D . . . .
F6 F 0.3104(3) 0.7260(2) 0.4575(2) 0.135(2) Uani 1 1 d D . . . .
F7 F 0.52251(12) 0.2299(2) 0.58099(11) 0.0536(7) Uani 1 1 d . . . . .
F8 F 0.49066(12) 0.3583(2) 0.51880(13) 0.0574(7) Uani 1 1 d . . . . .
F9 F 0.52936(13) 0.2222(3) 0.49320(15) 0.0784(11) Uani 1 1 d . . . . .
F10 F 0.3760(9) -0.0853(11) 0.4158(8) 0.079(4) Uani 0.51(4) 1 d D . P F 1
F11 F 0.2760(6) -0.0566(12) 0.3860(9) 0.059(4) Uani 0.51(4) 1 d D . P F 1
F12 F 0.3284(11) 0.0166(16) 0.3384(7) 0.078(4) Uani 0.51(4) 1 d D . P F 1
F13 F 0.3555(9) 0.1298(9) 0.7716(6) 0.074(4) Uani 0.60(6) 1 d D U P G 1
F14 F 0.3097(9) 0.2745(15) 0.7514(10) 0.088(5) Uani 0.60(6) 1 d D U P G 1
F15 F 0.3935(6) 0.2451(18) 0.7331(5) 0.074(4) Uani 0.60(6) 1 d D U P G 1
F16 F 0.19352(19) -0.1069(2) 0.63977(14) 0.0789(10) Uani 1 1 d . . . . .
F17 F 0.11831(15) -0.0350(3) 0.56369(18) 0.0899(11) Uani 1 1 d . . . . .
F18 F 0.19482(18) -0.1150(2) 0.55014(14) 0.0738(9) Uani 1 1 d . . . . .
F19 F 0.0122(9) 0.1158(17) 0.4438(8) 0.067(4) Uani 0.47(6) 1 d D U P H 1
F20 F -0.04203(13) 0.1428(3) 0.35153(12) 0.0686(9) Uani 1 1 d D . . . .
F21 F -0.0329(10) 0.2603(16) 0.4157(15) 0.080(5) Uani 0.47(6) 1 d D U P H 1
F22 F 0.05934(13) 0.3176(3) 0.22463(11) 0.0628(8) Uani 1 1 d . . . . .
F23 F 0.14008(18) 0.4158(2) 0.27334(13) 0.0757(9) Uani 1 1 d . . . . .
F24 F 0.15714(15) 0.2599(3) 0.25348(12) 0.0677(8) Uani 1 1 d . . . . .
C28 C 0.25931(16) 0.3926(3) 0.51444(15) 0.0258(7) Uani 1 1 d . . . . .
C29 C 0.24207(17) 0.4418(3) 0.55897(16) 0.0298(7) Uani 1 1 d . . . . .
H29 H 0.225012 0.401375 0.582832 0.036 Uiso 1 1 calc R U . . .
C30 C 0.2492(2) 0.5474(3) 0.56909(18) 0.0378(9) Uani 1 1 d . . . . .
C31 C 0.2710(2) 0.6103(3) 0.53391(19) 0.0413(9) Uani 1 1 d . . . . .
H31 H 0.275653 0.682605 0.540843 0.050 Uiso 1 1 calc R U . . .
C32 C 0.28600(19) 0.5645(3) 0.48816(18) 0.0359(8) Uani 1 1 d . . . . .
C33 C 0.28106(17) 0.4583(3) 0.47930(16) 0.0294(7) Uani 1 1 d . . . . .
H33 H 0.292870 0.429196 0.448274 0.035 Uiso 1 1 calc R U . . .
C34 C 0.2321(3) 0.5938(3) 0.6190(2) 0.0504(11) Uani 1 1 d . . . . .
C35 C 0.3067(2) 0.6283(3) 0.4459(2) 0.0486(11) Uani 1 1 d D . . . .
C36 C 0.30816(16) 0.2194(3) 0.48210(15) 0.0246(7) Uani 1 1 d . . . . .
C37 C 0.37267(17) 0.2564(3) 0.50663(15) 0.0293(7) Uani 1 1 d . . . . .
H37 H 0.382355 0.315719 0.532105 0.035 Uiso 1 1 calc R U . . .
C38 C 0.42336(17) 0.2091(3) 0.49499(16) 0.0330(8) Uani 1 1 d . . . . .
C39 C 0.41136(19) 0.1214(3) 0.45906(17) 0.0372(9) Uani 1 1 d . . . . .
H39 H 0.445890 0.088413 0.451427 0.045 Uiso 1 1 calc R U . . .
C40 C 0.34763(19) 0.0829(3) 0.43448(17) 0.0353(8) Uani 1 1 d . . . . .
C41 C 0.29740(18) 0.1312(3) 0.44562(16) 0.0294(7) Uani 1 1 d . . . . .
H41 H 0.254148 0.103517 0.427874 0.035 Uiso 1 1 calc R U . . .
C42 C 0.4915(2) 0.2544(4) 0.52168(19) 0.0469(11) Uani 1 1 d . . . . .
C43 C 0.3327(2) -0.0091(4) 0.3939(2) 0.0521(11) Uani 1 1 d D . . . .
C44 C 0.25085(15) 0.2002(3) 0.55796(15) 0.0233(7) Uani 1 1 d . . . . .
C45 C 0.29082(16) 0.2273(3) 0.61789(16) 0.0271(7) Uani 1 1 d . . . . .
H45 H 0.315974 0.288938 0.624689 0.032 Uiso 1 1 calc R U . . .
C46 C 0.29530(17) 0.1677(3) 0.66805(15) 0.0293(7) Uani 1 1 d . . . . .
C47 C 0.26060(18) 0.0761(3) 0.66061(17) 0.0337(8) Uani 1 1 d . . . . .
H47 H 0.263027 0.035924 0.694854 0.040 Uiso 1 1 calc R U . . .
C48 C 0.22226(18) 0.0452(3) 0.60159(17) 0.0338(8) Uani 1 1 d . . . . .
C49 C 0.21811(17) 0.1055(3) 0.55137(16) 0.0278(7) Uani 1 1 d . . . . .
H49 H 0.192200 0.081361 0.511417 0.033 Uiso 1 1 calc R U . . .
C50 C 0.33771(18) 0.2048(3) 0.73040(17) 0.0377(9) Uani 1 1 d D . . . .
C51 C 0.1831(2) -0.0526(4) 0.5897(2) 0.0509(11) Uani 1 1 d . . . . .
C52 C 0.17810(16) 0.2600(2) 0.43987(15) 0.0242(7) Uani 1 1 d . . . . .
C53 C 0.11835(17) 0.2333(3) 0.44349(16) 0.0288(7) Uani 1 1 d . . . . .
H53 H 0.117676 0.217875 0.482335 0.035 Uiso 1 1 calc R U . . .
C54 C 0.05963(17) 0.2285(3) 0.39195(17) 0.0328(8) Uani 1 1 d D . . . .
C55 C 0.05789(18) 0.2552(3) 0.33469(17) 0.0326(8) Uani 1 1 d . . . . .
H55 H 0.017867 0.252851 0.299555 0.039 Uiso 1 1 calc R U . . .
C56 C 0.11602(18) 0.2853(3) 0.33034(16) 0.0299(7) Uani 1 1 d . . . . .
C57 C 0.17474(17) 0.2861(3) 0.38136(15) 0.0267(7) Uani 1 1 d . . . . .
H57 H 0.214092 0.305037 0.376557 0.032 Uiso 1 1 calc R U . . .
C58 C 0.0009(6) 0.1881(13) 0.4020(6) 0.045(6) Uani 0.47(6) 1 d D . P H 1
C59 C 0.1177(2) 0.3192(4) 0.27044(18) 0.0436(10) Uani 1 1 d . . . . .
B1 B 0.24876(18) 0.2692(3) 0.49905(17) 0.0234(7) Uani 1 1 d . . . . .
F13A F 0.3987(6) 0.223(2) 0.7359(10) 0.066(5) Uani 0.40(6) 1 d D U P G 2
F15A F 0.3169(15) 0.292(2) 0.7439(15) 0.091(8) Uani 0.40(6) 1 d D U P G 2
F14A F 0.3420(17) 0.141(2) 0.7745(9) 0.093(7) Uani 0.40(6) 1 d D U P G 2
F11A F 0.3016(17) 0.0140(15) 0.3350(6) 0.082(6) Uani 0.49(4) 1 d D . P F 2
F10A F 0.2934(14) -0.0731(14) 0.4050(12) 0.091(6) Uani 0.49(4) 1 d D . P F 2
F12A F 0.3877(8) -0.055(2) 0.3953(18) 0.123(9) Uani 0.49(4) 1 d D . P F 2
F19A F 0.0056(8) 0.158(3) 0.4491(5) 0.080(6) Uani 0.53(6) 1 d D U P H 2
C58A C -0.0049(6) 0.2043(15) 0.3968(6) 0.046(6) Uani 0.53(6) 1 d D . P H 2
F21A F -0.0410(8) 0.2864(17) 0.3931(13) 0.093(5) Uani 0.53(6) 1 d D U P H 2

loop_
_atom_site_aniso_label
_atom_site_aniso_U_11
_atom_site_aniso_U_22
_atom_site_aniso_U_33
_atom_site_aniso_U_23
_atom_site_aniso_U_13
_atom_site_aniso_U_12
Rh1 0.0605(2) 0.03612(17) 0.02618(16) 0.00716(12) 0.01920(14) 0.01964(14)
P1 0.0355(5) 0.0389(5) 0.0307(5) 0.0001(4) 0.0174(4) 0.0004(4)
P2 0.0821(9) 0.0423(6) 0.0349(6) 0.0068(5) 0.0262(6) 0.0289(6)
C5 0.151(6) 0.059(3) 0.068(4) 0.026(3) 0.072(4) 0.043(4)
C1 0.131(6) 0.102(5) 0.079(4) 0.031(4) 0.069(4) 0.064(5)
C2 0.192(9) 0.130(6) 0.104(6) 0.073(5) 0.102(6) 0.122(7)
C6 0.217(10) 0.115(6) 0.072(4) 0.050(4) 0.094(6) 0.109(7)
C7 0.126(6) 0.112(5) 0.077(4) 0.035(4) 0.070(4) 0.079(5)
C3 0.142(9) 0.189(12) 0.184(12) 0.033(10) 0.026(8) -0.103(9)
C4 0.112(6) 0.162(8) 0.072(5) 0.004(5) 0.005(4) -0.074(6)
C24 0.079(4) 0.100(4) 0.050(3) 0.027(3) 0.037(3) 0.056(3)
C25 0.093(5) 0.108(5) 0.138(7) 0.006(5) 0.089(5) 0.002(4)
C60 0.110(6) 0.153(8) 0.112(6) -0.014(5) 0.040(5) 0.088(6)
C26 0.107(6) 0.306(14) 0.117(6) 0.145(8) 0.083(5) 0.109(8)
C20 0.110(5) 0.051(3) 0.040(3) -0.007(2) 0.011(3) 0.029(3)
C21 0.123(7) 0.139(7) 0.071(5) -0.032(5) 0.016(4) -0.041(6)
C22 0.176(9) 0.070(4) 0.112(6) -0.035(4) 0.002(6) 0.049(5)
C23 0.168(8) 0.115(6) 0.048(4) 0.016(4) 0.001(4) 0.005(6)
C19 0.109(5) 0.048(3) 0.036(2) 0.008(2) 0.017(3) 0.014(3)
C18 0.080(8) 0.056(7) 0.035(6) 0.024(5) -0.010(5) 0.004(6)
C18A 0.066(6) 0.045(4) 0.036(4) 0.021(3) 0.014(4) 0.006(4)
C17 0.097(5) 0.066(3) 0.055(3) 0.013(3) 0.028(3) 0.018(3)
C16 0.112(5) 0.065(3) 0.057(3) 0.013(3) 0.023(3) 0.043(4)
C12 0.048(3) 0.055(3) 0.042(2) -0.015(2) 0.019(2) -0.016(2)
C13 0.083(9) 0.043(5) 0.054(6) -0.013(4) 0.035(6) -0.025(5)
C13A 0.081(10) 0.040(6) 0.106(11) -0.010(6) 0.037(8) -0.005(6)
C14 0.075(10) 0.042(6) 0.051(7) -0.016(5) 0.039(7) -0.010(7)
C14A 0.090(15) 0.091(14) 0.052(9) -0.023(8) 0.026(9) 0.013(10)
C15 0.037(5) 0.067(7) 0.053(6) -0.018(5) 0.019(4) -0.018(4)
C15A 0.044(6) 0.078(9) 0.069(9) -0.010(7) 0.011(5) -0.022(6)
C8 0.048(3) 0.071(3) 0.053(3) -0.003(2) 0.035(2) -0.013(2)
C9 0.016(7) 0.120(11) 0.025(7) 0.009(7) 0.005(5) 0.012(7)
C9A 0.033(6) 0.21(2) 0.039(8) 0.031(11) -0.004(6) -0.021(9)
C10 0.049(8) 0.053(7) 0.036(7) -0.003(6) 0.029(6) -0.009(6)
C10A 0.072(13) 0.128(18) 0.096(14) 0.053(11) 0.071(12) 0.031(13)
C11 0.031(5) 0.071(9) 0.027(6) -0.003(5) 0.006(4) -0.015(5)
C11A 0.071(10) 0.093(11) 0.19(2) -0.012(13) 0.070(14) -0.038(9)
F1 0.161(9) 0.052(3) 0.051(4) 0.004(3) 0.062(5) 0.027(3)
F1A 0.085(10) 0.25(3) 0.049(10) -0.070(16) -0.004(8) 0.025(17)
F2 0.052(3) 0.201(12) 0.076(5) -0.054(7) 0.022(3) 0.032(5)
F2A 0.141(16) 0.070(8) 0.117(14) -0.049(8) 0.106(13) -0.033(9)
F3 0.135(8) 0.053(3) 0.081(5) -0.034(3) 0.065(5) -0.022(4)
F3A 0.22(3) 0.046(7) 0.136(16) 0.015(8) 0.118(18) 0.059(10)
F4 0.064(2) 0.114(3) 0.114(3) 0.045(2) 0.046(2) -0.0121(19)
F5 0.083(2) 0.101(2) 0.0479(17) 0.0217(17) 0.0239(16) -0.0205(19)
F6 0.297(7) 0.0387(18) 0.130(4) -0.0089(19) 0.150(4) -0.038(3)
F7 0.0376(13) 0.0674(17) 0.0392(13) -0.0079(12) -0.0034(10) 0.0128(12)
F8 0.0346(13) 0.0676(18) 0.0671(18) 0.0053(14) 0.0168(12) -0.0089(12)
F9 0.0339(14) 0.135(3) 0.074(2) -0.046(2) 0.0289(14) -0.0082(16)
F10 0.066(8) 0.047(5) 0.113(8) -0.014(5) 0.021(5) 0.033(5)
F11 0.058(6) 0.040(5) 0.083(9) -0.021(5) 0.033(5) -0.001(4)
F12 0.101(10) 0.087(6) 0.061(6) -0.044(5) 0.049(6) -0.045(7)
F13 0.099(6) 0.069(5) 0.027(5) 0.012(3) -0.004(4) 0.025(7)
F14 0.054(5) 0.133(11) 0.058(8) -0.056(8) 0.003(5) 0.036(6)
F15 0.061(7) 0.126(8) 0.018(4) 0.003(5) -0.003(3) -0.043(6)
F16 0.123(3) 0.0579(17) 0.0528(17) 0.0131(14) 0.0309(18) -0.0343(18)
F17 0.0532(19) 0.083(2) 0.123(3) 0.017(2) 0.0221(19) -0.0320(17)
F18 0.110(3) 0.0510(16) 0.0637(19) -0.0158(14) 0.0377(18) -0.0366(17)
F19 0.032(5) 0.086(9) 0.077(8) 0.033(5) 0.016(4) -0.006(5)
F20 0.0421(15) 0.108(2) 0.0480(16) -0.0050(16) 0.0087(12) -0.0318(15)
F21 0.063(7) 0.062(7) 0.143(14) -0.015(7) 0.070(9) 0.001(5)
F22 0.0525(16) 0.096(2) 0.0266(12) 0.0109(13) 0.0011(11) 0.0040(15)
F23 0.109(3) 0.0684(19) 0.0435(16) 0.0157(14) 0.0233(16) -0.0251(18)
F24 0.0663(18) 0.108(2) 0.0371(14) 0.0066(15) 0.0289(13) 0.0193(17)
C28 0.0181(16) 0.0299(17) 0.0238(17) 0.0010(14) 0.0022(13) 0.0021(13)
C29 0.0279(18) 0.0296(17) 0.0314(19) -0.0008(15) 0.0110(15) 0.0026(14)
C30 0.046(2) 0.0311(19) 0.036(2) -0.0014(16) 0.0152(18) 0.0054(17)
C31 0.052(3) 0.0255(18) 0.041(2) -0.0008(16) 0.0124(19) -0.0006(17)
C32 0.038(2) 0.0312(19) 0.035(2) 0.0035(16) 0.0099(16) -0.0050(16)
C33 0.0267(18) 0.0325(18) 0.0257(17) 0.0012(14) 0.0065(14) -0.0015(14)
C34 0.067(3) 0.036(2) 0.051(3) -0.007(2) 0.026(2) 0.006(2)
C35 0.056(3) 0.041(2) 0.049(3) 0.004(2) 0.020(2) -0.011(2)
C36 0.0240(16) 0.0296(17) 0.0200(15) 0.0052(13) 0.0082(13) 0.0036(13)
C37 0.0282(18) 0.0382(19) 0.0205(16) -0.0005(14) 0.0084(14) 0.0054(14)
C38 0.0253(18) 0.049(2) 0.0232(17) 0.0050(16) 0.0080(14) 0.0081(16)
C39 0.034(2) 0.049(2) 0.0294(19) 0.0058(17) 0.0133(16) 0.0184(17)
C40 0.040(2) 0.0351(19) 0.0298(19) 0.0025(16) 0.0124(16) 0.0132(16)
C41 0.0298(18) 0.0277(17) 0.0285(18) 0.0038(14) 0.0091(14) 0.0052(14)
C42 0.026(2) 0.078(3) 0.036(2) -0.011(2) 0.0111(16) 0.009(2)
C43 0.054(3) 0.046(3) 0.055(3) -0.010(2) 0.020(2) 0.013(2)
C44 0.0183(15) 0.0294(16) 0.0218(16) 0.0013(13) 0.0072(12) 0.0056(12)
C45 0.0208(16) 0.0320(17) 0.0270(17) -0.0007(14) 0.0078(13) 0.0047(14)
C46 0.0248(17) 0.0406(19) 0.0216(17) 0.0036(15) 0.0079(14) 0.0104(15)
C47 0.033(2) 0.041(2) 0.0302(19) 0.0107(16) 0.0156(16) 0.0078(16)
C48 0.033(2) 0.0361(19) 0.034(2) 0.0041(16) 0.0148(16) -0.0018(16)
C49 0.0260(17) 0.0317(17) 0.0238(17) 0.0006(14) 0.0076(14) 0.0003(14)
C50 0.034(2) 0.051(2) 0.0259(19) 0.0037(17) 0.0081(16) 0.0075(18)
C51 0.055(3) 0.047(2) 0.051(3) 0.010(2) 0.022(2) -0.014(2)
C52 0.0237(16) 0.0231(15) 0.0233(16) -0.0017(13) 0.0064(13) 0.0025(13)
C53 0.0239(17) 0.0372(19) 0.0242(17) -0.0002(15) 0.0083(14) 0.0032(14)
C54 0.0226(18) 0.041(2) 0.0313(19) -0.0039(16) 0.0069(14) 0.0026(15)
C55 0.0278(18) 0.0376(19) 0.0253(18) -0.0036(15) 0.0028(14) 0.0055(15)
C56 0.0348(19) 0.0279(17) 0.0229(17) 0.0000(14) 0.0068(14) 0.0061(14)
C57 0.0278(17) 0.0268(16) 0.0243(17) -0.0009(14) 0.0088(14) 0.0011(14)
C58 0.028(9) 0.045(7) 0.050(14) -0.009(7) 0.004(7) 0.009(6)
C59 0.044(2) 0.056(3) 0.0259(19) 0.0019(18) 0.0080(17) 0.002(2)
B1 0.0218(18) 0.0269(18) 0.0211(18) -0.0005(15) 0.0079(14) 0.0014(14)
F13A 0.020(6) 0.105(10) 0.066(11) -0.041(8) 0.008(5) 0.002(6)
F15A 0.109(19) 0.076(9) 0.041(8) -0.026(6) -0.021(9) 0.047(8)
F14A 0.120(13) 0.127(16) 0.021(6) 0.007(8) 0.014(7) -0.074(13)
F11A 0.127(15) 0.068(5) 0.042(4) -0.021(4) 0.025(6) -0.032(9)
F10A 0.166(15) 0.030(5) 0.083(11) -0.010(6) 0.053(11) -0.020(8)
F12A 0.064(6) 0.101(12) 0.20(2) -0.095(12) 0.047(9) 0.010(8)
F19A 0.029(4) 0.174(16) 0.032(5) 0.027(6) 0.008(3) -0.020(8)
C58A 0.016(6) 0.091(12) 0.026(8) 0.013(7) 0.003(5) -0.002(6)
F21A 0.047(5) 0.103(9) 0.149(12) 0.019(9) 0.061(6) 0.025(5)

loop_
_atom_type_symbol
_atom_type_description
_atom_type_scat_dispersion_real
_atom_type_scat_dispersion_imag
_atom_type_scat_source
C C 0.0181 0.0091 'International Tables Vol C Tables 4.2.6.8 and 6.1.1.4'
H H 0.0000 0.0000 'International Tables Vol C Tables 4.2.6.8 and 6.1.1.4'
B B 0.0090 0.0039 'International Tables Vol C Tables 4.2.6.8 and 6.1.1.4'
F F 0.0727 0.0534 'International Tables Vol C Tables 4.2.6.8 and 6.1.1.4'
P P 0.2955 0.4335 'International Tables Vol C Tables 4.2.6.8 and 6.1.1.4'
Rh Rh 0.0927 3.6045 'International Tables Vol C Tables 4.2.6.8 and 6.1.1.4'

loop_
_exptl_crystal_face_index_h
_exptl_crystal_face_index_k
_exptl_crystal_face_index_l
_exptl_crystal_face_perp_dist
11 -5 -8 0.0630
-2 1 -13 0.0487
2 -1 13 0.0441
11 -4 3 0.0509
-13 2 1 0.0581
12 4 -10 0.0682
-2 6 -9 0.1121
6 2 10 0.0535
-6 7 6 0.0974
-11 5 6 0.0774
7 -6 -11 0.0646
10 -2 -14 0.0525
-13 -1 12 0.0347
-2 -8 -5 0.0844
-10 0 -5 0.0433

loop_
_geom_angle_atom_site_label_1
_geom_angle_atom_site_label_2
_geom_angle_atom_site_label_3
_geom_angle
_geom_angle_site_symmetry_1
_geom_angle_site_symmetry_3
_geom_angle_publ_flag
P1 Rh1 P2 154.86(4) . . ?
C18 Rh1 P1 81.6(4) . . ?
C18 Rh1 P2 74.4(4) . . ?
C18A Rh1 P1 83.5(2) . . ?
C18A Rh1 P2 71.8(2) . . ?
C16 P1 Rh1 99.23(19) . . ?
C16 P1 C12 105.2(3) . . ?
C16 P1 C8 104.8(3) . . ?
C12 P1 Rh1 117.97(14) . . ?
C12 P1 C8 113.6(2) . . ?
C8 P1 Rh1 113.51(14) . . ?
C24 P2 Rh1 122.9(2) . . ?
C24 P2 C20 115.1(3) . . ?
C20 P2 Rh1 114.5(2) . . ?
C19 P2 Rh1 86.03(17) . . ?
C19 P2 C24 105.8(3) . . ?
C19 P2 C20 105.6(3) . . ?
C1 C5 H5 117.2 . . ?
C1 C5 C7 105.9(5) . . ?
C1 C5 C3 100.1(7) . . ?
C7 C5 H5 117.2 . . ?
C7 C5 C3 95.8(7) . . ?
C3 C5 H5 117.2 . . ?
C5 C1 H1A 110.9 . . ?
C5 C1 H1B 110.9 . . ?
C5 C1 C2 104.5(5) . . ?
H1A C1 H1B 108.9 . . ?
C2 C1 H1A 110.9 . . ?
C2 C1 H1B 110.9 . . ?
C1 C2 H2A 110.8 . . ?
C1 C2 H2B 110.8 . . ?
H2A C2 H2B 108.9 . . ?
C6 C2 C1 104.9(5) . . ?
C6 C2 H2A 110.8 . . ?
C6 C2 H2B 110.8 . . ?
C2 C6 H6 116.6 . . ?
C2 C6 C7 105.1(5) . . ?
C2 C6 C4 101.9(6) . . ?
C7 C6 H6 116.6 . . ?
C7 C6 C4 97.3(6) . . ?
C4 C6 H6 116.6 . . ?
C5 C7 C6 98.6(4) . . ?
C5 C7 H7A 112.1 . . ?
C5 C7 H7B 112.1 . . ?
C6 C7 H7A 112.1 . . ?
C6 C7 H7B 112.1 . . ?
H7A C7 H7B 109.7 . . ?
C5 C3 H3A 110.5 . . ?
C5 C3 H3B 110.5 . . ?
H3A C3 H3B 108.7 . . ?
C4 C3 C5 106.1(6) . . ?
C4 C3 H3A 110.5 . . ?
C4 C3 H3B 110.5 . . ?
C6 C4 H4A 111.5 . . ?
C6 C4 H4B 111.5 . . ?
C3 C4 C6 101.5(5) . . ?
C3 C4 H4A 111.5 . . ?
C3 C4 H4B 111.5 . . ?
H4A C4 H4B 109.3 . . ?
C25 C24 P2 106.1(4) . . ?
C25 C24 C60 108.9(6) . . ?
C25 C24 C26 109.0(8) . . ?
C60 C24 P2 111.8(6) . . ?
C26 C24 P2 111.4(4) . . ?
C26 C24 C60 109.5(6) . . ?
C24 C25 H25A 109.5 . . ?
C24 C25 H25B 109.5 . . ?
C24 C25 H25C 109.5 . . ?
H25A C25 H25B 109.5 . . ?
H25A C25 H25C 109.5 . . ?
H25B C25 H25C 109.5 . . ?
C24 C60 H60A 109.5 . . ?
C24 C60 H60B 109.5 . . ?
C24 C60 H60C 109.5 . . ?
H60A C60 H60B 109.5 . . ?
H60A C60 H60C 109.5 . . ?
H60B C60 H60C 109.5 . . ?
C24 C26 H26A 109.5 . . ?
C24 C26 H26B 109.5 . . ?
C24 C26 H26C 109.5 . . ?
H26A C26 H26B 109.5 . . ?
H26A C26 H26C 109.5 . . ?
H26B C26 H26C 109.5 . . ?
C21 C20 P2 107.5(4) . . ?
C21 C20 C22 104.6(7) . . ?
C22 C20 P2 114.2(5) . . ?
C23 C20 P2 111.1(5) . . ?
C23 C20 C21 107.7(7) . . ?
C23 C20 C22 111.3(6) . . ?
C20 C21 H21A 109.5 . . ?
C20 C21 H21B 109.5 . . ?
C20 C21 H21C 109.5 . . ?
H21A C21 H21B 109.5 . . ?
H21A C21 H21C 109.5 . . ?
H21B C21 H21C 109.5 . . ?
C20 C22 H22A 109.5 . . ?
C20 C22 H22B 109.5 . . ?
C20 C22 H22C 109.5 . . ?
H22A C22 H22B 109.5 . . ?
H22A C22 H22C 109.5 . . ?
H22B C22 H22C 109.5 . . ?
C20 C23 H23A 109.5 . . ?
C20 C23 H23B 109.5 . . ?
C20 C23 H23C 109.5 . . ?
H23A C23 H23B 109.5 . . ?
H23A C23 H23C 109.5 . . ?
H23B C23 H23C 109.5 . . ?
P2 C19 H19C 112.4 . . ?
P2 C19 H19D 112.4 . . ?
P2 C19 H19A 112.4 . . ?
P2 C19 H19B 112.4 . . ?
H19C C19 H19D 110.0 . . ?
H19A C19 H19B 109.9 . . ?
C18 C19 P2 96.9(4) . . ?
C18 C19 H19A 112.4 . . ?
C18 C19 H19B 112.4 . . ?
C18A C19 P2 96.8(4) . . ?
C18A C19 H19C 112.4 . . ?
C18A C19 H19D 112.4 . . ?
Rh1 C18 H18 107.5 . . ?
C19 C18 Rh1 97.4(6) . . ?
C19 C18 H18 107.5 . . ?
C17 C18 Rh1 119.4(11) . . ?
C17 C18 C19 116.8(10) . . ?
C17 C18 H18 107.5 . . ?
Rh1 C18A H18A 108.8 . . ?
C19 C18A Rh1 100.1(4) . . ?
C19 C18A H18A 108.8 . . ?
C17 C18A Rh1 113.2(6) . . ?
C17 C18A C19 116.8(7) . . ?
C17 C18A H18A 108.8 . . ?
C18 C17 H17A 108.1 . . ?
C18 C17 H17B 108.1 . . ?
C18 C17 C16 116.6(8) . . ?
C18A C17 H17C 108.9 . . ?
C18A C17 H17D 108.9 . . ?
H17C C17 H17D 107.7 . . ?
H17A C17 H17B 107.3 . . ?
C16 C17 C18A 113.2(6) . . ?
C16 C17 H17C 108.9 . . ?
C16 C17 H17D 108.9 . . ?
C16 C17 H17A 108.1 . . ?
C16 C17 H17B 108.1 . . ?
P1 C16 H16A 108.6 . . ?
P1 C16 H16B 108.6 . . ?
C17 C16 P1 114.5(4) . . ?
C17 C16 H16A 108.6 . . ?
C17 C16 H16B 108.6 . . ?
H16A C16 H16B 107.6 . . ?
C13 C12 P1 110.5(4) . . ?
C13 C12 C14 115.5(7) . . ?
C13 C12 C15 107.9(7) . . ?
C13A C12 P1 107.8(5) . . ?
C14 C12 P1 114.3(6) . . ?
C14 C12 C15 106.4(7) . . ?
C14A C12 P1 117.1(10) . . ?
C14A C12 C13A 104.1(8) . . ?
C15 C12 P1 101.0(4) . . ?
C15A C12 P1 112.0(5) . . ?
C15A C12 C13A 103.6(7) . . ?
C15A C12 C14A 110.9(9) . . ?
C12 C13 H13A 109.5 . . ?
C12 C13 H13B 109.5 . . ?
C12 C13 H13C 109.5 . . ?
H13A C13 H13B 109.5 . . ?
H13A C13 H13C 109.5 . . ?
H13B C13 H13C 109.5 . . ?
C12 C13A H13D 109.5 . . ?
C12 C13A H13E 109.5 . . ?
C12 C13A H13F 109.5 . . ?
H13D C13A H13E 109.5 . . ?
H13D C13A H13F 109.5 . . ?
H13E C13A H13F 109.5 . . ?
C12 C14 H14A 109.5 . . ?
C12 C14 H14B 109.5 . . ?
C12 C14 H14C 109.5 . . ?
H14A C14 H14B 109.5 . . ?
H14A C14 H14C 109.5 . . ?
H14B C14 H14C 109.5 . . ?
C12 C14A H14D 109.5 . . ?
C12 C14A H14E 109.5 . . ?
C12 C14A H14F 109.5 . . ?
H14D C14A H14E 109.5 . . ?
H14D C14A H14F 109.5 . . ?
H14E C14A H14F 109.5 . . ?
C12 C15 H15A 109.5 . . ?
C12 C15 H15B 109.5 . . ?
C12 C15 H15C 109.5 . . ?
H15A C15 H15B 109.5 . . ?
H15A C15 H15C 109.5 . . ?
H15B C15 H15C 109.5 . . ?
C12 C15A H15D 109.5 . . ?
C12 C15A H15E 109.5 . . ?
C12 C15A H15F 109.5 . . ?
H15D C15A H15E 109.5 . . ?
H15D C15A H15F 109.5 . . ?
H15E C15A H15F 109.5 . . ?
C9 C8 P1 105.8(6) . . ?
C9A C8 P1 114.6(7) . . ?
C9A C8 C10A 113.1(12) . . ?
C9A C8 C11A 113.3(9) . . ?
C10 C8 P1 119.1(10) . . ?
C10 C8 C9 105.1(10) . . ?
C10A C8 P1 109.8(11) . . ?
C10A C8 C11A 105.1(10) . . ?
C11 C8 P1 109.9(5) . . ?
C11 C8 C9 104.0(7) . . ?
C11 C8 C10 111.6(8) . . ?
C11A C8 P1 99.7(6) . . ?
C8 C9 H9A 109.5 . . ?
C8 C9 H9B 109.5 . . ?
C8 C9 H9C 109.5 . . ?
H9A C9 H9B 109.5 . . ?
H9A C9 H9C 109.5 . . ?
H9B C9 H9C 109.5 . . ?
C8 C9A H9AA 109.5 . . ?
C8 C9A H9AB 109.5 . . ?
C8 C9A H9AC 109.5 . . ?
H9AA C9A H9AB 109.5 . . ?
H9AA C9A H9AC 109.5 . . ?
H9AB C9A H9AC 109.5 . . ?
C8 C10 H10A 109.5 . . ?
C8 C10 H10B 109.5 . . ?
C8 C10 H10C 109.5 . . ?
H10A C10 H10B 109.5 . . ?
H10A C10 H10C 109.5 . . ?
H10B C10 H10C 109.5 . . ?
C8 C10A H10D 109.5 . . ?
C8 C10A H10E 109.5 . . ?
C8 C10A H10F 109.5 . . ?
H10D C10A H10E 109.5 . . ?
H10D C10A H10F 109.5 . . ?
H10E C10A H10F 109.5 . . ?
C8 C11 H11A 109.5 . . ?
C8 C11 H11B 109.5 . . ?
C8 C11 H11C 109.5 . . ?
H11A C11 H11B 109.5 . . ?
H11A C11 H11C 109.5 . . ?
H11B C11 H11C 109.5 . . ?
C8 C11A H11D 109.5 . . ?
C8 C11A H11E 109.5 . . ?
C8 C11A H11F 109.5 . . ?
H11D C11A H11E 109.5 . . ?
H11D C11A H11F 109.5 . . ?
H11E C11A H11F 109.5 . . ?
C29 C28 B1 123.6(3) . . ?
C33 C28 C29 115.3(3) . . ?
C33 C28 B1 120.8(3) . . ?
C28 C29 H29 119.0 . . ?
C30 C29 C28 122.0(3) . . ?
C30 C29 H29 119.0 . . ?
C29 C30 C34 119.0(4) . . ?
C31 C30 C29 121.4(4) . . ?
C31 C30 C34 119.6(4) . . ?
C30 C31 H31 121.1 . . ?
C30 C31 C32 117.8(3) . . ?
C32 C31 H31 121.1 . . ?
C31 C32 C33 121.0(4) . . ?
C31 C32 C35 120.9(4) . . ?
C33 C32 C35 118.1(4) . . ?
C28 C33 H33 118.8 . . ?
C32 C33 C28 122.4(3) . . ?
C32 C33 H33 118.8 . . ?
F1 C34 C30 113.0(4) . . ?
F1A C34 F2A 110.9(13) . . ?
F1A C34 F3A 110.3(13) . . ?
F1A C34 C30 114.3(8) . . ?
F2 C34 F1 107.4(7) . . ?
F2 C34 F3 106.4(6) . . ?
F2 C34 C30 114.4(5) . . ?
F2A C34 C30 110.0(6) . . ?
F3 C34 F1 101.7(6) . . ?
F3 C34 C30 112.9(5) . . ?
F3A C34 F2A 100.2(12) . . ?
F3A C34 C30 110.3(8) . . ?
F4 C35 C32 113.0(4) . . ?
F5 C35 F4 102.3(4) . . ?
F5 C35 C32 112.7(4) . . ?
F6 C35 F4 106.9(4) . . ?
F6 C35 F5 106.9(4) . . ?
F6 C35 C32 114.1(4) . . ?
C37 C36 C41 116.1(3) . . ?
C37 C36 B1 122.9(3) . . ?
C41 C36 B1 120.9(3) . . ?
C36 C37 H37 118.9 . . ?
C38 C37 C36 122.1(3) . . ?
C38 C37 H37 118.9 . . ?
C37 C38 C42 119.4(4) . . ?
C39 C38 C37 120.5(4) . . ?
C39 C38 C42 120.0(3) . . ?
C38 C39 H39 120.8 . . ?
C38 C39 C40 118.3(3) . . ?
C40 C39 H39 120.8 . . ?
C39 C40 C43 119.6(4) . . ?
C41 C40 C39 120.7(4) . . ?
C41 C40 C43 119.7(4) . . ?
C36 C41 H41 118.9 . . ?
C40 C41 C36 122.2(3) . . ?
C40 C41 H41 118.9 . . ?
F7 C42 F8 106.3(3) . . ?
F7 C42 C38 111.6(4) . . ?
F8 C42 C38 112.2(3) . . ?
F9 C42 F7 107.2(3) . . ?
F9 C42 F8 106.6(4) . . ?
F9 C42 C38 112.6(4) . . ?
F10 C43 F11 101.6(9) . . ?
F10 C43 C40 113.4(8) . . ?
F11 C43 C40 114.7(7) . . ?
F12 C43 F10 109.9(12) . . ?
F12 C43 F11 105.9(9) . . ?
F12 C43 C40 110.8(10) . . ?
F11A C43 C40 113.2(9) . . ?
F11A C43 F12A 102.6(12) . . ?
F10A C43 C40 112.1(9) . . ?
F10A C43 F11A 104.2(10) . . ?
F10A C43 F12A 112.2(13) . . ?
F12A C43 C40 111.9(8) . . ?
C45 C44 C49 115.3(3) . . ?
C45 C44 B1 121.9(3) . . ?
C49 C44 B1 122.6(3) . . ?
C44 C45 H45 118.7 . . ?
C46 C45 C44 122.7(3) . . ?
C46 C45 H45 118.7 . . ?
C45 C46 C50 118.7(3) . . ?
C47 C46 C45 121.0(3) . . ?
C47 C46 C50 120.3(3) . . ?
C46 C47 H47 121.1 . . ?
C48 C47 C46 117.8(3) . . ?
C48 C47 H47 121.1 . . ?
C47 C48 C49 120.8(3) . . ?
C47 C48 C51 121.1(4) . . ?
C49 C48 C51 118.0(3) . . ?
C44 C49 H49 118.9 . . ?
C48 C49 C44 122.3(3) . . ?
C48 C49 H49 118.9 . . ?
F13 C50 C46 112.8(8) . . ?
F14 C50 F13 106.0(10) . . ?
F14 C50 F15 106.3(10) . . ?
F14 C50 C46 113.4(9) . . ?
F15 C50 F13 104.7(8) . . ?
F15 C50 C46 112.9(6) . . ?
F13A C50 C46 112.1(9) . . ?
F15A C50 C46 112.3(14) . . ?
F15A C50 F13A 105.3(15) . . ?
F15A C50 F14A 105.9(14) . . ?
F14A C50 C46 114.3(10) . . ?
F14A C50 F13A 106.3(12) . . ?
F16 C51 F17 106.6(4) . . ?
F16 C51 F18 107.2(4) . . ?
F16 C51 C48 113.2(4) . . ?
F17 C51 F18 104.0(4) . . ?
F17 C51 C48 112.1(4) . . ?
F18 C51 C48 113.0(4) . . ?
C53 C52 C57 115.7(3) . . ?
C53 C52 B1 124.5(3) . . ?
C57 C52 B1 119.7(3) . . ?
C52 C53 H53 118.9 . . ?
C54 C53 C52 122.2(3) . . ?
C54 C53 H53 118.9 . . ?
C53 C54 C58 116.1(6) . . ?
C53 C54 C58A 121.6(6) . . ?
C55 C54 C53 120.7(3) . . ?
C55 C54 C58 123.1(6) . . ?
C55 C54 C58A 117.4(7) . . ?
C54 C55 H55 121.0 . . ?
C56 C55 C54 118.1(3) . . ?
C56 C55 H55 121.0 . . ?
C55 C56 C57 121.0(3) . . ?
C55 C56 C59 121.2(3) . . ?
C57 C56 C59 117.8(3) . . ?
C52 C57 H57 118.8 . . ?
C56 C57 C52 122.3(3) . . ?
C56 C57 H57 118.8 . . ?
F19 C58 F20 102.9(12) . . ?
F19 C58 C54 116.6(13) . . ?
F20 C58 C54 111.3(9) . . ?
F21 C58 F19 106.3(13) . . ?
F21 C58 F20 105.3(13) . . ?
F21 C58 C54 113.4(12) . . ?
F22 C59 F23 106.2(4) . . ?
F22 C59 F24 106.4(3) . . ?
F22 C59 C56 113.5(4) . . ?
F23 C59 C56 111.7(3) . . ?
F24 C59 F23 106.5(4) . . ?
F24 C59 C56 112.1(3) . . ?
C28 B1 C36 112.4(3) . . ?
C28 B1 C44 112.7(3) . . ?
C28 B1 C52 105.4(3) . . ?
C36 B1 C44 103.5(3) . . ?
C36 B1 C52 110.0(3) . . ?
C44 B1 C52 113.0(3) . . ?
F20 C58A C54 111.4(7) . . ?
F19A C58A F20 108.5(11) . . ?
F19A C58A C54 110.1(11) . . ?
F21A C58A F20 105.4(12) . . ?
F21A C58A C54 113.1(10) . . ?
F21A C58A F19A 108.2(11) . . ?

loop_
_geom_bond_atom_site_label_1
_geom_bond_atom_site_label_2
_geom_bond_distance
_geom_bond_site_symmetry_2
_geom_bond_publ_flag
Rh1 P1 2.2968(10) . ?
Rh1 P2 2.3284(11) . ?
Rh1 C18 2.075(11) . ?
Rh1 C18A 2.090(7) . ?
P1 C16 1.843(5) . ?
P1 C12 1.857(4) . ?
P1 C8 1.871(5) . ?
P2 C24 1.868(6) . ?
P2 C20 1.891(6) . ?
P2 C19 1.840(5) . ?
C5 H5 1.0000 . ?
C5 C1 1.449(7) . ?
C5 C7 1.484(6) . ?
C5 C3 1.567(7) . ?
C1 H1A 0.9900 . ?
C1 H1B 0.9900 . ?
C1 C2 1.524(6) . ?
C2 H2A 0.9900 . ?
C2 H2B 0.9900 . ?
C2 C6 1.451(6) . ?
C6 H6 1.0000 . ?
C6 C7 1.495(7) . ?
C6 C4 1.576(7) . ?
C7 H7A 0.9900 . ?
C7 H7B 0.9900 . ?
C3 H3A 0.9900 . ?
C3 H3B 0.9900 . ?
C3 C4 1.507(8) . ?
C4 H4A 0.9900 . ?
C4 H4B 0.9900 . ?
C24 C25 1.509(10) . ?
C24 C60 1.536(8) . ?
C24 C26 1.527(8) . ?
C25 H25A 0.9800 . ?
C25 H25B 0.9800 . ?
C25 H25C 0.9800 . ?
C60 H60A 0.9800 . ?
C60 H60B 0.9800 . ?
C60 H60C 0.9800 . ?
C26 H26A 0.9800 . ?
C26 H26B 0.9800 . ?
C26 H26C 0.9800 . ?
C20 C21 1.517(10) . ?
C20 C22 1.518(8) . ?
C20 C23 1.512(8) . ?
C21 H21A 0.9800 . ?
C21 H21B 0.9800 . ?
C21 H21C 0.9800 . ?
C22 H22A 0.9800 . ?
C22 H22B 0.9800 . ?
C22 H22C 0.9800 . ?
C23 H23A 0.9800 . ?
C23 H23B 0.9800 . ?
C23 H23C 0.9800 . ?
C19 H19C 0.9900 . ?
C19 H19D 0.9900 . ?
C19 H19A 0.9900 . ?
C19 H19B 0.9900 . ?
C19 C18 1.728(16) . ?
C19 C18A 1.630(10) . ?
C18 H18 1.0000 . ?
C18 C17 1.342(15) . ?
C18A H18A 1.0000 . ?
C18A C17 1.447(10) . ?
C17 H17C 0.9900 . ?
C17 H17D 0.9900 . ?
C17 H17A 0.9900 . ?
C17 H17B 0.9900 . ?
C17 C16 1.438(8) . ?
C16 H16A 0.9900 . ?
C16 H16B 0.9900 . ?
C12 C13 1.471(9) . ?
C12 C13A 1.613(10) . ?
C12 C14 1.502(10) . ?
C12 C14A 1.516(11) . ?
C12 C15 1.592(9) . ?
C12 C15A 1.507(9) . ?
C13 H13A 0.9800 . ?
C13 H13B 0.9800 . ?
C13 H13C 0.9800 . ?
C13A H13D 0.9800 . ?
C13A H13E 0.9800 . ?
C13A H13F 0.9800 . ?
C14 H14A 0.9800 . ?
C14 H14B 0.9800 . ?
C14 H14C 0.9800 . ?
C14A H14D 0.9800 . ?
C14A H14E 0.9800 . ?
C14A H14F 0.9800 . ?
C15 H15A 0.9800 . ?
C15 H15B 0.9800 . ?
C15 H15C 0.9800 . ?
C15A H15D 0.9800 . ?
C15A H15E 0.9800 . ?
C15A H15F 0.9800 . ?
C8 C9 1.591(11) . ?
C8 C9A 1.488(11) . ?
C8 C10 1.528(11) . ?
C8 C10A 1.539(11) . ?
C8 C11 1.519(10) . ?
C8 C11A 1.588(11) . ?
C9 H9A 0.9800 . ?
C9 H9B 0.9800 . ?
C9 H9C 0.9800 . ?
C9A H9AA 0.9800 . ?
C9A H9AB 0.9800 . ?
C9A H9AC 0.9800 . ?
C10 H10A 0.9800 . ?
C10 H10B 0.9800 . ?
C10 H10C 0.9800 . ?
C10A H10D 0.9800 . ?
C10A H10E 0.9800 . ?
C10A H10F 0.9800 . ?
C11 H11A 0.9800 . ?
C11 H11B 0.9800 . ?
C11 H11C 0.9800 . ?
C11A H11D 0.9800 . ?
C11A H11E 0.9800 . ?
C11A H11F 0.9800 . ?
F1 C34 1.351(7) . ?
F1A C34 1.183(13) . ?
F2 C34 1.263(7) . ?
F2A C34 1.355(13) . ?
F3 C34 1.342(7) . ?
F3A C34 1.308(12) . ?
F4 C35 1.331(5) . ?
F5 C35 1.316(5) . ?
F6 C35 1.292(5) . ?
F7 C42 1.343(5) . ?
F8 C42 1.348(6) . ?
F9 C42 1.329(5) . ?
F10 C43 1.330(11) . ?
F11 C43 1.340(13) . ?
F12 C43 1.326(15) . ?
F13 C50 1.327(8) . ?
F14 C50 1.298(9) . ?
F15 C50 1.315(9) . ?
F16 C51 1.324(5) . ?
F17 C51 1.336(6) . ?
F18 C51 1.338(6) . ?
F19 C58 1.316(13) . ?
F20 C58 1.339(12) . ?
F20 C58A 1.333(11) . ?
F21 C58 1.314(12) . ?
F22 C59 1.323(5) . ?
F23 C59 1.337(5) . ?
F24 C59 1.334(5) . ?
C28 C29 1.408(5) . ?
C28 C33 1.401(5) . ?
C28 B1 1.638(5) . ?
C29 H29 0.9500 . ?
C29 C30 1.388(5) . ?
C30 C31 1.381(6) . ?
C30 C34 1.503(6) . ?
C31 H31 0.9500 . ?
C31 C32 1.386(6) . ?
C32 C33 1.390(5) . ?
C32 C35 1.503(6) . ?
C33 H33 0.9500 . ?
C36 C37 1.395(5) . ?
C36 C41 1.398(5) . ?
C36 B1 1.644(5) . ?
C37 H37 0.9500 . ?
C37 C38 1.393(5) . ?
C38 C39 1.384(6) . ?
C38 C42 1.503(6) . ?
C39 H39 0.9500 . ?
C39 C40 1.387(6) . ?
C40 C41 1.384(5) . ?
C40 C43 1.488(6) . ?
C41 H41 0.9500 . ?
C43 F11A 1.330(14) . ?
C43 F10A 1.300(15) . ?
C43 F12A 1.342(13) . ?
C44 C45 1.397(5) . ?
C44 C49 1.402(5) . ?
C44 B1 1.646(5) . ?
C45 H45 0.9500 . ?
C45 C46 1.391(5) . ?
C46 C47 1.385(5) . ?
C46 C50 1.491(5) . ?
C47 H47 0.9500 . ?
C47 C48 1.385(5) . ?
C48 C49 1.399(5) . ?
C48 C51 1.497(6) . ?
C49 H49 0.9500 . ?
C50 F13A 1.322(11) . ?
C50 F15A 1.307(12) . ?
C50 F14A 1.310(11) . ?
C52 C53 1.396(5) . ?
C52 C57 1.404(5) . ?
C52 B1 1.647(5) . ?
C53 H53 0.9500 . ?
C53 C54 1.394(5) . ?
C54 C55 1.390(5) . ?
C54 C58 1.499(13) . ?
C54 C58A 1.504(10) . ?
C55 H55 0.9500 . ?
C55 C56 1.381(5) . ?
C56 C57 1.387(5) . ?
C56 C59 1.504(5) . ?
C57 H57 0.9500 . ?
F19A C58A 1.316(11) . ?
C58A F21A 1.312(12) . ?

loop_
_geom_torsion_atom_site_label_1
_geom_torsion_atom_site_label_2
_geom_torsion_atom_site_label_3
_geom_torsion_atom_site_label_4
_geom_torsion
_geom_torsion_site_symmetry_1
_geom_torsion_site_symmetry_2
_geom_torsion_site_symmetry_3
_geom_torsion_site_symmetry_4
_geom_torsion_publ_flag
Rh1 P1 C16 C17 7.0(6) . . . . ?
Rh1 P1 C12 C13 48.3(6) . . . . ?
Rh1 P1 C12 C13A 89.9(7) . . . . ?
Rh1 P1 C12 C14 -179.4(7) . . . . ?
Rh1 P1 C12 C14A -153.2(8) . . . . ?
Rh1 P1 C12 C15 -65.6(5) . . . . ?
Rh1 P1 C12 C15A -23.5(7) . . . . ?
Rh1 P1 C8 C9 -87.1(7) . . . . ?
Rh1 P1 C8 C9A -62.0(12) . . . . ?
Rh1 P1 C8 C10 155.0(9) . . . . ?
Rh1 P1 C8 C10A 169.4(11) . . . . ?
Rh1 P1 C8 C11 24.6(6) . . . . ?
Rh1 P1 C8 C11A 59.4(12) . . . . ?
Rh1 P2 C24 C25 28.9(5) . . . . ?
Rh1 P2 C24 C60 147.5(4) . . . . ?
Rh1 P2 C24 C26 -89.6(7) . . . . ?
Rh1 P2 C20 C21 -29.8(5) . . . . ?
Rh1 P2 C20 C22 -145.4(6) . . . . ?
Rh1 P2 C20 C23 87.8(6) . . . . ?
Rh1 P2 C19 C18 -17.7(7) . . . . ?
Rh1 P2 C19 C18A 18.1(4) . . . . ?
Rh1 C18 C17 C16 -32.6(14) . . . . ?
Rh1 C18A C17 C16 47.2(9) . . . . ?
P2 C19 C18 Rh1 20.1(7) . . . . ?
P2 C19 C18 C17 148.4(10) . . . . ?
P2 C19 C18A Rh1 -20.5(5) . . . . ?
P2 C19 C18A C17 -143.0(6) . . . . ?
C5 C1 C2 C6 0.6(9) . . . . ?
C5 C3 C4 C6 -1.3(11) . . . . ?
C1 C5 C7 C6 -43.5(8) . . . . ?
C1 C5 C3 C4 72.8(10) . . . . ?
C1 C2 C6 C7 -28.0(9) . . . . ?
C1 C2 C6 C4 73.0(7) . . . . ?
C2 C6 C7 C5 43.6(8) . . . . ?
C2 C6 C4 C3 -70.8(9) . . . . ?
C7 C5 C1 C2 27.3(8) . . . . ?
C7 C5 C3 C4 -34.6(10) . . . . ?
C7 C6 C4 C3 36.4(9) . . . . ?
C3 C5 C1 C2 -71.8(7) . . . . ?
C3 C5 C7 C6 58.8(7) . . . . ?
C4 C6 C7 C5 -60.9(7) . . . . ?
C24 P2 C20 C21 179.3(5) . . . . ?
C24 P2 C20 C22 63.7(7) . . . . ?
C24 P2 C20 C23 -63.1(6) . . . . ?
C24 P2 C19 C18 105.3(7) . . . . ?
C24 P2 C19 C18A 141.2(5) . . . . ?
C20 P2 C24 C25 177.1(4) . . . . ?
C20 P2 C24 C60 -64.3(5) . . . . ?
C20 P2 C24 C26 58.6(7) . . . . ?
C20 P2 C19 C18 -132.1(7) . . . . ?
C20 P2 C19 C18A -96.3(5) . . . . ?
C19 P2 C24 C25 -66.7(5) . . . . ?
C19 P2 C24 C60 51.9(5) . . . . ?
C19 P2 C24 C26 174.8(7) . . . . ?
C19 P2 C20 C21 63.0(5) . . . . ?
C19 P2 C20 C22 -52.6(7) . . . . ?
C19 P2 C20 C23 -179.4(5) . . . . ?
C19 C18 C17 C16 -149.4(8) . . . . ?
C19 C18A C17 C16 162.6(6) . . . . ?
C18 C17 C16 P1 13.9(11) . . . . ?
C18A C17 C16 P1 -33.8(9) . . . . ?
C16 P1 C12 C13 157.8(6) . . . . ?
C16 P1 C12 C13A -160.7(7) . . . . ?
C16 P1 C12 C14 -70.0(8) . . . . ?
C16 P1 C12 C14A -43.8(9) . . . . ?
C16 P1 C12 C15 43.8(5) . . . . ?
C16 P1 C12 C15A 85.9(7) . . . . ?
C16 P1 C8 C9 165.7(7) . . . . ?
C16 P1 C8 C9A -169.2(12) . . . . ?
C16 P1 C8 C10 47.8(10) . . . . ?
C16 P1 C8 C10A 62.2(12) . . . . ?
C16 P1 C8 C11 -82.6(7) . . . . ?
C16 P1 C8 C11A -47.9(12) . . . . ?
C12 P1 C16 C17 -115.5(6) . . . . ?
C12 P1 C8 C9 51.3(7) . . . . ?
C12 P1 C8 C9A 76.5(12) . . . . ?
C12 P1 C8 C10 -66.6(10) . . . . ?
C12 P1 C8 C10A -52.2(12) . . . . ?
C12 P1 C8 C11 163.0(6) . . . . ?
C12 P1 C8 C11A -162.2(12) . . . . ?
C8 P1 C16 C17 124.4(6) . . . . ?
C8 P1 C12 C13 -88.1(6) . . . . ?
C8 P1 C12 C13A -46.6(7) . . . . ?
C8 P1 C12 C14 44.1(8) . . . . ?
C8 P1 C12 C14A 70.3(9) . . . . ?
C8 P1 C12 C15 157.9(5) . . . . ?
C8 P1 C12 C15A -160.0(7) . . . . ?
C28 C29 C30 C31 2.9(6) . . . . ?
C28 C29 C30 C34 -177.8(4) . . . . ?
C29 C28 C33 C32 0.7(5) . . . . ?
C29 C28 B1 C36 -144.2(3) . . . . ?
C29 C28 B1 C44 -27.7(4) . . . . ?
C29 C28 B1 C52 96.1(4) . . . . ?
C29 C30 C31 C32 -0.3(6) . . . . ?
C29 C30 C34 F1 38.9(8) . . . . ?
C29 C30 C34 F1A 92(2) . . . . ?
C29 C30 C34 F2 -84.4(10) . . . . ?
C29 C30 C34 F2A -33.9(13) . . . . ?
C29 C30 C34 F3 153.7(6) . . . . ?
C29 C30 C34 F3A -143.4(16) . . . . ?
C30 C31 C32 C33 -1.9(6) . . . . ?
C30 C31 C32 C35 176.9(4) . . . . ?
C31 C30 C34 F1 -141.8(6) . . . . ?
C31 C30 C34 F1A -89(2) . . . . ?
C31 C30 C34 F2 95.0(10) . . . . ?
C31 C30 C34 F2A 145.5(12) . . . . ?
C31 C30 C34 F3 -27.0(8) . . . . ?
C31 C30 C34 F3A 35.9(16) . . . . ?
C31 C32 C33 C28 1.8(6) . . . . ?
C31 C32 C35 F4 123.9(5) . . . . ?
C31 C32 C35 F5 -120.7(5) . . . . ?
C31 C32 C35 F6 1.5(7) . . . . ?
C33 C28 C29 C30 -2.9(5) . . . . ?
C33 C28 B1 C36 41.8(4) . . . . ?
C33 C28 B1 C44 158.3(3) . . . . ?
C33 C28 B1 C52 -78.0(4) . . . . ?
C33 C32 C35 F4 -57.3(5) . . . . ?
C33 C32 C35 F5 58.1(5) . . . . ?
C33 C32 C35 F6 -179.6(5) . . . . ?
C34 C30 C31 C32 -179.7(4) . . . . ?
C35 C32 C33 C28 -177.1(3) . . . . ?
C36 C37 C38 C39 -1.3(5) . . . . ?
C36 C37 C38 C42 178.6(4) . . . . ?
C37 C36 C41 C40 0.2(5) . . . . ?
C37 C36 B1 C28 30.7(4) . . . . ?
C37 C36 B1 C44 -91.3(4) . . . . ?
C37 C36 B1 C52 147.8(3) . . . . ?
C37 C38 C39 C40 0.8(5) . . . . ?
C37 C38 C42 F7 78.3(5) . . . . ?
C37 C38 C42 F8 -40.8(5) . . . . ?
C37 C38 C42 F9 -161.1(4) . . . . ?
C38 C39 C40 C41 0.1(6) . . . . ?
C38 C39 C40 C43 177.8(4) . . . . ?
C39 C38 C42 F7 -101.9(4) . . . . ?
C39 C38 C42 F8 139.0(4) . . . . ?
C39 C38 C42 F9 18.7(6) . . . . ?
C39 C40 C41 C36 -0.6(6) . . . . ?
C39 C40 C43 F10 46.7(13) . . . . ?
C39 C40 C43 F11 162.8(10) . . . . ?
C39 C40 C43 F12 -77.4(12) . . . . ?
C39 C40 C43 F11A -103.8(18) . . . . ?
C39 C40 C43 F10A 138.6(16) . . . . ?
C39 C40 C43 F12A 12(2) . . . . ?
C41 C36 C37 C38 0.7(5) . . . . ?
C41 C36 B1 C28 -154.7(3) . . . . ?
C41 C36 B1 C44 83.4(3) . . . . ?
C41 C36 B1 C52 -37.6(4) . . . . ?
C41 C40 C43 F10 -135.6(12) . . . . ?
C41 C40 C43 F11 -19.5(11) . . . . ?
C41 C40 C43 F12 100.4(12) . . . . ?
C41 C40 C43 F11A 74.0(18) . . . . ?
C41 C40 C43 F10A -43.6(16) . . . . ?
C41 C40 C43 F12A -171(2) . . . . ?
C42 C38 C39 C40 -179.0(4) . . . . ?
C43 C40 C41 C36 -178.3(4) . . . . ?
C44 C45 C46 C47 1.2(5) . . . . ?
C44 C45 C46 C50 -178.1(3) . . . . ?
C45 C44 C49 C48 3.5(5) . . . . ?
C45 C44 B1 C28 -33.2(4) . . . . ?
C45 C44 B1 C36 88.5(4) . . . . ?
C45 C44 B1 C52 -152.6(3) . . . . ?
C45 C46 C47 C48 1.1(5) . . . . ?
C45 C46 C50 F13 -159.1(9) . . . . ?
C45 C46 C50 F14 80.4(14) . . . . ?
C45 C46 C50 F15 -40.7(13) . . . . ?
C45 C46 C50 F13A -55.1(14) . . . . ?
C45 C46 C50 F15A 63(2) . . . . ?
C45 C46 C50 F14A -176(2) . . . . ?
C46 C47 C48 C49 -1.0(5) . . . . ?
C46 C47 C48 C51 -179.8(4) . . . . ?
C47 C46 C50 F13 21.6(10) . . . . ?
C47 C46 C50 F14 -98.9(14) . . . . ?
C47 C46 C50 F15 140.1(12) . . . . ?
C47 C46 C50 F13A 125.6(14) . . . . ?
C47 C46 C50 F15A -116(2) . . . . ?
C47 C46 C50 F14A 5(2) . . . . ?
C47 C48 C49 C44 -1.4(6) . . . . ?
C47 C48 C51 F16 -4.9(6) . . . . ?
C47 C48 C51 F17 115.8(4) . . . . ?
C47 C48 C51 F18 -127.1(4) . . . . ?
C49 C44 C45 C46 -3.4(5) . . . . ?
C49 C44 B1 C28 153.4(3) . . . . ?
C49 C44 B1 C36 -85.0(4) . . . . ?
C49 C44 B1 C52 34.0(4) . . . . ?
C49 C48 C51 F16 176.2(4) . . . . ?
C49 C48 C51 F17 -63.1(5) . . . . ?
C49 C48 C51 F18 54.0(5) . . . . ?
C50 C46 C47 C48 -179.7(3) . . . . ?
C51 C48 C49 C44 177.5(4) . . . . ?
C52 C53 C54 C55 -3.1(6) . . . . ?
C52 C53 C54 C58 173.8(8) . . . . ?
C52 C53 C54 C58A -177.2(9) . . . . ?
C53 C52 C57 C56 -0.2(5) . . . . ?
C53 C52 B1 C28 -99.7(4) . . . . ?
C53 C52 B1 C36 139.0(3) . . . . ?
C53 C52 B1 C44 23.9(4) . . . . ?
C53 C54 C55 C56 0.8(5) . . . . ?
C53 C54 C58 F19 -34.1(15) . . . . ?
C53 C54 C58 F20 -151.7(9) . . . . ?
C53 C54 C58 F21 89.9(17) . . . . ?
C53 C54 C58A F20 -140.6(10) . . . . ?
C53 C54 C58A F19A -20.2(16) . . . . ?
C53 C54 C58A F21A 101.0(12) . . . . ?
C54 C55 C56 C57 1.7(5) . . . . ?
C54 C55 C56 C59 -177.6(4) . . . . ?
C55 C54 C58 F19 142.8(13) . . . . ?
C55 C54 C58 F20 25.2(15) . . . . ?
C55 C54 C58 F21 -93.3(18) . . . . ?
C55 C54 C58A F20 45.1(17) . . . . ?
C55 C54 C58A F19A 165.5(17) . . . . ?
C55 C54 C58A F21A -73.3(14) . . . . ?
C55 C56 C57 C52 -2.1(5) . . . . ?
C55 C56 C59 F22 0.5(6) . . . . ?
C55 C56 C59 F23 120.5(4) . . . . ?
C55 C56 C59 F24 -120.1(4) . . . . ?
C57 C52 C53 C54 2.7(5) . . . . ?
C57 C52 B1 C28 76.3(4) . . . . ?
C57 C52 B1 C36 -45.0(4) . . . . ?
C57 C52 B1 C44 -160.1(3) . . . . ?
C57 C56 C59 F22 -178.9(3) . . . . ?
C57 C56 C59 F23 -58.9(5) . . . . ?
C57 C56 C59 F24 60.5(5) . . . . ?
C58 C54 C55 C56 -175.9(8) . . . . ?
C59 C56 C57 C52 177.3(3) . . . . ?
B1 C28 C29 C30 -177.3(3) . . . . ?
B1 C28 C33 C32 175.2(3) . . . . ?
B1 C36 C37 C38 175.7(3) . . . . ?
B1 C36 C41 C40 -174.8(3) . . . . ?
B1 C44 C45 C46 -177.3(3) . . . . ?
B1 C44 C49 C48 177.3(3) . . . . ?
B1 C52 C53 C54 178.8(3) . . . . ?
B1 C52 C57 C56 -176.5(3) . . . . ?
C58A C54 C55 C56 175.1(8) . . . . ?
